data_4037538
loop_
_publ_author_name
'Koller, Sebastian'
'Gatzka, Julia'
'Wong, Kit Ming'
'Altmann, Philipp J.'
'P\"othig, Alexander'
'Hintermann, Lukas'

_publ_section_title
;
 Stereochemistry of the Menthyl Grignard Reagent: Generation, Composition,
 Dynamics, and Reactions with Electrophiles.
;
_journal_issue 24
_journal_name_full 'The Journal of organic chemistry'
_journal_page_first 15009
_journal_page_last 15028
_journal_paper_doi 10.1021/acs.joc.8b02278
_journal_volume 83
_journal_year 2018
_chemical_absolute_configuration syn
_chemical_compound_source 'see text'
_chemical_formula_moiety 'C20 H39 O P'
_chemical_formula_sum 'C20 H39 O P'
_chemical_formula_weight 326.48
_space_group_IT_number 19
_space_group_name_Hall 'P 2ac 2ab'
_space_group_name_H-M_alt 'P 21 21 21'
_symmetry_cell_setting orthorhombic
_symmetry_Int_Tables_number 19
_symmetry_space_group_name_Hall 'P 2ac 2ab'
_symmetry_space_group_name_H-M 'P 21 21 21'
_atom_sites_solution_hydrogens mixed
_cell_angle_alpha 90
_cell_angle_beta 90
_cell_angle_gamma 90
_cell_formula_units_Z 12
_cell_length_a 12.625(3)
_cell_length_b 18.139(3)
_cell_length_c 27.006(5)
_cell_measurement_reflns_used 9407
_cell_measurement_temperature 100
_cell_measurement_theta_max 25.7743
_cell_measurement_theta_min 2.2456
_cell_volume 6185(2)
_computing_cell_refinement 'SAINT (Bruker, 2014)'
_computing_data_collection 'APEX III Control Software (Bruker, 2015)'
_computing_data_reduction 'SAINT (Bruker, 2014)'
_computing_molecular_graphics 'PLATON (Spek, 2011)'
_computing_publication_material 'PLATON (Spek, 2011), enCIFer (Allen, 2014)'
_computing_structure_refinement 'SHELXL2014 (Sheldrick, 2014), SHELXLE (Huebschle, 2011)'
_computing_structure_solution 'SHELXT (Sheldrick, 2015)'
_diffrn_ambient_temperature 100
_diffrn_detector ' CCD '
_diffrn_detector_area_resol_mean 16
_diffrn_measured_fraction_theta_full 1.000
_diffrn_measured_fraction_theta_max 1.000
_diffrn_measurement_device ' \k-geometry diffractometer '
_diffrn_measurement_device_type ' Apex II CCD '
_diffrn_measurement_method ' phi- and omega-rotation '
_diffrn_radiation_monochromator 'Triumph monochromator'
_diffrn_radiation_probe x-ray
_diffrn_radiation_source 'fine-focus sealed tube'
_diffrn_radiation_type MoK\a
_diffrn_radiation_wavelength 0.71073
_diffrn_reflns_av_R_equivalents 0.0424
_diffrn_reflns_av_unetI/netI 0.0244
_diffrn_reflns_limit_h_max 14
_diffrn_reflns_limit_h_min -15
_diffrn_reflns_limit_k_max 20
_diffrn_reflns_limit_k_min -21
_diffrn_reflns_limit_l_max 32
_diffrn_reflns_limit_l_min -32
_diffrn_reflns_number 102296
_diffrn_reflns_reduction_process
;
;
_diffrn_reflns_theta_full 25.03
_diffrn_reflns_theta_max 25.03
_diffrn_reflns_theta_min 1.78
_exptl_absorpt_coefficient_mu 0.135
_exptl_absorpt_correction_T_max 0.7453
_exptl_absorpt_correction_T_min 0.6656
_exptl_absorpt_correction_type multi-scan
_exptl_absorpt_process_details 'SADABS 2014/5, Bruker, 2014'
_exptl_crystal_colour 'clear colourless'
_exptl_crystal_density_diffrn 1.052
_exptl_crystal_density_method 'Not Measured'
_exptl_crystal_description fragment
_exptl_crystal_F_000 2184
_exptl_crystal_size_max 0.554
_exptl_crystal_size_mid 0.308
_exptl_crystal_size_min 0.247
_refine_diff_density_max 0.643
_refine_diff_density_min -0.621
_refine_diff_density_rms 0.044
_refine_ls_abs_structure_details 'Flack (1983)'
_refine_ls_abs_structure_Flack 0.032(14)
_refine_ls_extinction_method none
_refine_ls_goodness_of_fit_ref 1.043
_refine_ls_hydrogen_treatment mixed
_refine_ls_matrix_type full
_refine_ls_number_parameters 699
_refine_ls_number_reflns 10914
_refine_ls_number_restraints 255
_refine_ls_restrained_S_all 1.090
_refine_ls_R_factor_all 0.0483
_refine_ls_R_factor_gt 0.0437
_refine_ls_shift/su_max 0.002
_refine_ls_shift/su_mean 0.000
_refine_ls_structure_factor_coef Fsqd
_refine_ls_weighting_details 'W=1/[\S^2^(FO^2^)+(0.0558P)^2^+3.4295P] WHERE P=(FO^2^+2FC^2^)/3'
_refine_ls_weighting_scheme calc
_refine_ls_wR_factor_gt 0.1085
_refine_ls_wR_factor_ref 0.1112
_reflns_number_gt 10151
_reflns_number_total 10914
_reflns_threshold_expression I>2\s(I)
_cod_data_source_file jo8b02278_si_002.cif
_cod_data_source_block gatju1_0m-auto
_cod_database_code 4037538

loop_
_space_group_symop_id
_space_group_symop_operation_xyz
1 x,y,z
2 1/2-x,-y,1/2+z
3 1/2+x,1/2-y,-z
4 -x,1/2+y,1/2-z

loop_
_atom_site_label
_atom_site_type_symbol
_atom_site_fract_x
_atom_site_fract_y
_atom_site_fract_z
_atom_site_U_iso_or_equiv
_atom_site_adp_type
_atom_site_occupancy
_atom_site_site_symmetry_order
_atom_site_calc_flag
_atom_site_refinement_flags_posn
_atom_site_refinement_flags_adp
_atom_site_refinement_flags_occupancy
_atom_site_disorder_assembly
_atom_site_disorder_group
P1 P 0.36281(6) 0.30681(4) 0.73117(3) 0.02202(18) Uani 1 1 d . U . . .
O1 O 0.33295(18) 0.31616(15) 0.78395(9) 0.0360(6) Uani 1 1 d . U . . .
C1 C 0.3233(2) 0.21880(16) 0.70344(11) 0.0198(6) Uani 1 1 d . . . . .
H1 H 0.3418 0.1782 0.7270 0.024 Uiso 1 1 calc R U . . .
C2 C 0.2016(2) 0.21802(17) 0.69490(12) 0.0241(7) Uani 1 1 d . . . . .
H2 H 0.1854 0.2596 0.6718 0.029 Uiso 1 1 calc R U . . .
H2P H 0.173(3) 0.314(2) 0.5565(13) 0.036 Uiso 1 1 d . U . . .
C3 C 0.1692(3) 0.14710(19) 0.66834(13) 0.0341(8) Uani 1 1 d . . . . .
H3A H 0.1843 0.1044 0.6900 0.041 Uiso 1 1 calc R U . . .
H3B H 0.0921 0.1481 0.6619 0.041 Uiso 1 1 calc R U . . .
C4 C 0.2277(3) 0.1376(2) 0.61977(13) 0.0373(9) Uani 1 1 d . . . . .
H4A H 0.2047 0.0912 0.6037 0.045 Uiso 1 1 calc R U . . .
H4B H 0.2098 0.1789 0.5974 0.045 Uiso 1 1 calc R U . . .
C5 C 0.3465(3) 0.13553(18) 0.62767(12) 0.0300(8) Uani 1 1 d . . . . .
H5 H 0.3631 0.0924 0.6494 0.036 Uiso 1 1 calc R U . . .
C6 C 0.3826(3) 0.20541(17) 0.65435(11) 0.0237(7) Uani 1 1 d . . . . .
H6A H 0.3714 0.2483 0.6323 0.028 Uiso 1 1 calc R U . . .
H6B H 0.4594 0.2018 0.6612 0.028 Uiso 1 1 calc R U . . .
H1P H 0.318(3) 0.352(2) 0.7015(13) 0.036 Uiso 1 1 d . U . . .
C7 C 0.4046(4) 0.1250(2) 0.57892(14) 0.0434(10) Uani 1 1 d . . . . .
H7A H 0.3812 0.0790 0.5633 0.065 Uiso 1 1 calc R U . . .
H7B H 0.4810 0.1227 0.5851 0.065 Uiso 1 1 calc R U . . .
H7C H 0.3890 0.1666 0.5569 0.065 Uiso 1 1 calc R U . . .
H3P H 0.355(3) 0.6433(18) 0.4712(15) 0.057(13) Uiso 1 1 d D . . . .
C8 C 0.1351(3) 0.2309(2) 0.74197(15) 0.0368(9) Uani 1 1 d . . . . .
H8 H 0.1629 0.2767 0.7581 0.044 Uiso 1 1 calc R U . . .
C9 C 0.0190(3) 0.2453(3) 0.7289(2) 0.0624(14) Uani 1 1 d . . . . .
H9A H 0.0149 0.2839 0.7035 0.094 Uiso 1 1 calc R U . . .
H9B H -0.0192 0.2614 0.7586 0.094 Uiso 1 1 calc R U . . .
H9C H -0.0131 0.1999 0.7162 0.094 Uiso 1 1 calc R U . . .
C10 C 0.1442(4) 0.1691(3) 0.77965(15) 0.0531(11) Uani 1 1 d . . . . .
H10A H 0.1148 0.1237 0.7656 0.080 Uiso 1 1 calc R U . . .
H10B H 0.1048 0.1824 0.8096 0.080 Uiso 1 1 calc R U . . .
H10C H 0.2189 0.1614 0.7880 0.080 Uiso 1 1 calc R U . . .
C11 C 0.5045(2) 0.32087(17) 0.72257(11) 0.0219(6) Uani 1 1 d . . . . .
H11 H 0.5212 0.3187 0.6864 0.026 Uiso 1 1 calc R U . . .
C12 C 0.5406(3) 0.39636(18) 0.74329(14) 0.0311(8) Uani 1 1 d . . . . .
H12 H 0.5259 0.3955 0.7797 0.037 Uiso 1 1 calc R U . . .
C13 C 0.6611(3) 0.4027(2) 0.73745(15) 0.0361(8) Uani 1 1 d . . . . .
H13A H 0.6795 0.4016 0.7018 0.043 Uiso 1 1 calc R U . . .
H13B H 0.6851 0.4505 0.7511 0.043 Uiso 1 1 calc R U . . .
C14 C 0.7181(3) 0.3408(2) 0.76376(14) 0.0368(8) Uani 1 1 d . . . . .
H14A H 0.7044 0.3445 0.7998 0.044 Uiso 1 1 calc R U . . .
H14B H 0.7953 0.3461 0.7585 0.044 Uiso 1 1 calc R U . . .
C15 C 0.6830(3) 0.26480(19) 0.74553(14) 0.0319(7) Uani 1 1 d . U . . .
H15 H 0.7035 0.2601 0.7099 0.038 Uiso 1 1 calc R U . . .
C16 C 0.5630(3) 0.25846(18) 0.74914(12) 0.0261(7) Uani 1 1 d . U . . .
H16A H 0.5423 0.2585 0.7845 0.031 Uiso 1 1 calc R U . . .
H16B H 0.5406 0.2108 0.7347 0.031 Uiso 1 1 calc R U . . .
C17 C 0.7353(4) 0.2026(2) 0.7741(2) 0.0585(6) Uani 1 1 d . U . . .
H17A H 0.7101 0.1552 0.7613 0.088 Uiso 1 1 calc R U . . .
H17B H 0.7173 0.2068 0.8093 0.088 Uiso 1 1 calc R U . . .
H17C H 0.8123 0.2057 0.7700 0.088 Uiso 1 1 calc R U . . .
C18 C 0.4807(4) 0.4628(2) 0.7222(2) 0.0585(6) Uani 1 1 d . U . . .
H18 H 0.4039 0.4538 0.7288 0.070 Uiso 1 1 calc R U . . .
C19 C 0.4920(4) 0.4717(2) 0.66695(19) 0.0585(6) Uani 1 1 d . U . . .
H19A H 0.4621 0.4285 0.6502 0.088 Uiso 1 1 calc R U . . .
H19B H 0.5672 0.4763 0.6584 0.088 Uiso 1 1 calc R U . . .
H19C H 0.4541 0.5161 0.6563 0.088 Uiso 1 1 calc R U . . .
C20 C 0.5110(4) 0.5336(2) 0.7508(2) 0.0585(6) Uani 1 1 d . U . . .
H20A H 0.5827 0.5488 0.7414 0.088 Uiso 1 1 calc R U . . .
H20B H 0.5086 0.5239 0.7865 0.088 Uiso 1 1 calc R U . . .
H20C H 0.4608 0.5730 0.7426 0.088 Uiso 1 1 calc R U . . .
P2 P 0.22691(7) 0.37732(5) 0.55623(3) 0.0280(2) Uani 1 1 d . U . . .
O2 O 0.2783(3) 0.35217(16) 0.60198(10) 0.0510(7) Uani 1 1 d . U . . .
C21 C 0.1594(3) 0.46500(16) 0.56419(11) 0.0211(7) Uani 1 1 d . . . . .
H21 H 0.1197 0.4767 0.5331 0.025 Uiso 1 1 calc R U . . .
C22 C 0.0805(3) 0.46369(17) 0.60802(11) 0.0219(7) Uani 1 1 d . . . . .
H22 H 0.1225 0.4510 0.6382 0.026 Uiso 1 1 calc R U . . .
C23 C 0.0358(3) 0.54156(18) 0.61634(13) 0.0257(7) Uani 1 1 d . . . . .
H23A H -0.0084 0.5555 0.5875 0.031 Uiso 1 1 calc R U . . .
H23B H -0.0103 0.5411 0.6460 0.031 Uiso 1 1 calc R U . . .
C24 C 0.1223(3) 0.59930(17) 0.62337(12) 0.0270(7) Uani 1 1 d . . . . .
H24A H 0.1620 0.5885 0.6541 0.032 Uiso 1 1 calc R U . . .
H24B H 0.0894 0.6485 0.6270 0.032 Uiso 1 1 calc R U . . .
C25 C 0.1990(3) 0.60046(17) 0.57965(12) 0.0238(7) Uani 1 1 d . . . . .
H25 H 0.1584 0.6141 0.5492 0.029 Uiso 1 1 calc R U . . .
C26 C 0.2443(2) 0.52395(17) 0.57226(12) 0.0227(7) Uani 1 1 d . . . . .
H26A H 0.2869 0.5106 0.6017 0.027 Uiso 1 1 calc R U . . .
H26B H 0.2923 0.5246 0.5433 0.027 Uiso 1 1 calc R U . . .
C27 C 0.2881(3) 0.65561(19) 0.58617(14) 0.0324(8) Uani 1 1 d . . . . .
H27A H 0.3329 0.6556 0.5565 0.049 Uiso 1 1 calc R U . . .
H27B H 0.3308 0.6419 0.6151 0.049 Uiso 1 1 calc R U . . .
H27C H 0.2582 0.7049 0.5911 0.049 Uiso 1 1 calc R U . . .
C28 C -0.0076(3) 0.40489(18) 0.60351(12) 0.0284(7) Uani 1 1 d . . . . .
H28 H 0.0282 0.3557 0.6032 0.034 Uiso 1 1 calc R U . . .
C29 C -0.0816(3) 0.4056(2) 0.64814(15) 0.0410(9) Uani 1 1 d . . . . .
H29A H -0.1296 0.4480 0.6458 0.062 Uiso 1 1 calc R U . . .
H29B H -0.0397 0.4095 0.6786 0.062 Uiso 1 1 calc R U . . .
H29C H -0.1231 0.3600 0.6488 0.062 Uiso 1 1 calc R U . . .
C30 C -0.0715(3) 0.4102(2) 0.55592(15) 0.0435(10) Uani 1 1 d . . . . .
H30A H -0.0243 0.4036 0.5274 0.065 Uiso 1 1 calc R U . . .
H30B H -0.1054 0.4588 0.5540 0.065 Uiso 1 1 calc R U . . .
H30C H -0.1260 0.3717 0.5556 0.065 Uiso 1 1 calc R U . . .
C31 C 0.3189(8) 0.3808(9) 0.5036(3) 0.042(2) Uani 0.241(9) 1 d D U P A 1
H31 H 0.3344 0.4341 0.4978 0.050 Uiso 0.241(9) 1 calc R U P A 1
C32 C 0.4268(8) 0.3431(6) 0.5114(3) 0.042(2) Uani 0.241(9) 1 d D U P A 1
H32 H 0.4121 0.2914 0.5223 0.050 Uiso 0.241(9) 1 calc R U P A 1
C33 C 0.4876(9) 0.3383(7) 0.4622(4) 0.042(2) Uani 0.241(9) 1 d D U P A 1
H33A H 0.5142 0.3880 0.4535 0.050 Uiso 0.241(9) 1 calc R U P A 1
H33B H 0.5497 0.3057 0.4668 0.050 Uiso 0.241(9) 1 calc R U P A 1
C34 C 0.4223(11) 0.3094(7) 0.4195(4) 0.041(2) Uani 0.241(9) 1 d D U P A 1
H34A H 0.4009 0.2580 0.4265 0.050 Uiso 0.241(9) 1 calc R U P A 1
H34B H 0.4661 0.3092 0.3891 0.050 Uiso 0.241(9) 1 calc R U P A 1
C35 C 0.3245(10) 0.3558(6) 0.4109(3) 0.042(2) Uani 0.241(9) 1 d D U P A 1
H35 H 0.3480 0.4079 0.4056 0.050 Uiso 0.241(9) 1 calc R U P A 1
C36 C 0.2581(8) 0.3540(10) 0.4578(4) 0.042(2) Uani 0.241(9) 1 d D U P A 1
H36A H 0.2335 0.3029 0.4636 0.050 Uiso 0.241(9) 1 calc R U P A 1
H36B H 0.1947 0.3854 0.4531 0.050 Uiso 0.241(9) 1 calc R U P A 1
C37 C 0.2610(12) 0.3326(9) 0.3658(4) 0.045(3) Uani 0.241(9) 1 d D U P A 1
H37A H 0.3053 0.3367 0.3362 0.067 Uiso 0.241(9) 1 calc R U P A 1
H37B H 0.1989 0.3647 0.3624 0.067 Uiso 0.241(9) 1 calc R U P A 1
H37C H 0.2376 0.2814 0.3698 0.067 Uiso 0.241(9) 1 calc R U P A 1
C38 C 0.4908(9) 0.3798(7) 0.5525(4) 0.042(2) Uani 0.241(9) 1 d D U P A 1
H38 H 0.4427 0.3856 0.5817 0.051 Uiso 0.241(9) 1 calc R U P A 1
C39 C 0.5326(14) 0.4562(7) 0.5394(6) 0.044(3) Uani 0.241(9) 1 d D U P A 1
H39A H 0.5927 0.4515 0.5166 0.066 Uiso 0.241(9) 1 calc R U P A 1
H39B H 0.5557 0.4814 0.5696 0.066 Uiso 0.241(9) 1 calc R U P A 1
H39C H 0.4763 0.4849 0.5235 0.066 Uiso 0.241(9) 1 calc R U P A 1
C40 C 0.5834(11) 0.3312(9) 0.5690(6) 0.044(3) Uani 0.241(9) 1 d D U P A 1
H40A H 0.6284 0.3200 0.5404 0.065 Uiso 0.241(9) 1 calc R U P A 1
H40B H 0.5561 0.2852 0.5830 0.065 Uiso 0.241(9) 1 calc R U P A 1
H40C H 0.6251 0.3574 0.5940 0.065 Uiso 0.241(9) 1 calc R U P A 1
C31A C 0.3038(4) 0.3868(3) 0.49864(15) 0.0268(11) Uani 0.759(9) 1 d D U P A 2
H31B H 0.3292 0.4389 0.4966 0.032 Uiso 0.759(9) 1 calc R U P A 2
C32A C 0.4017(4) 0.3364(3) 0.4978(2) 0.0393(13) Uani 0.759(9) 1 d D U P A 2
H32B H 0.3775 0.2860 0.5077 0.047 Uiso 0.759(9) 1 calc R U P A 2
C33A C 0.4465(6) 0.3301(3) 0.4450(2) 0.0534(16) Uani 0.759(9) 1 d D U P A 2
H33C H 0.4842 0.3764 0.4369 0.064 Uiso 0.759(9) 1 calc R U P A 2
H33D H 0.4990 0.2896 0.4442 0.064 Uiso 0.759(9) 1 calc R U P A 2
C34A C 0.3640(6) 0.3159(3) 0.4057(2) 0.0549(16) Uani 0.759(9) 1 d D U P A 2
H34C H 0.3308 0.2673 0.4116 0.066 Uiso 0.759(9) 1 calc R U P A 2
H34D H 0.3987 0.3145 0.3728 0.066 Uiso 0.759(9) 1 calc R U P A 2
C35A C 0.2793(5) 0.3749(3) 0.40559(17) 0.0432(14) Uani 0.759(9) 1 d D U P A 2
H35B H 0.3152 0.4237 0.4016 0.052 Uiso 0.759(9) 1 calc R U P A 2
C36A C 0.2257(5) 0.3743(3) 0.45594(15) 0.0356(12) Uani 0.759(9) 1 d D U P A 2
H36C H 0.1899 0.3262 0.4607 0.043 Uiso 0.759(9) 1 calc R U P A 2
H36D H 0.1709 0.4132 0.4568 0.043 Uiso 0.759(9) 1 calc R U P A 2
C37A C 0.1998(6) 0.3668(4) 0.3637(2) 0.063(2) Uani 0.759(9) 1 d D U P A 2
H37D H 0.2368 0.3700 0.3319 0.094 Uiso 0.759(9) 1 calc R U P A 2
H37E H 0.1471 0.4064 0.3659 0.094 Uiso 0.759(9) 1 calc R U P A 2
H37F H 0.1643 0.3189 0.3664 0.094 Uiso 0.759(9) 1 calc R U P A 2
C38A C 0.4848(5) 0.3604(3) 0.5356(3) 0.0528(15) Uani 0.759(9) 1 d D U P A 2
H38B H 0.4484 0.3648 0.5683 0.063 Uiso 0.759(9) 1 calc R U P A 2
C39A C 0.5353(6) 0.4350(4) 0.5244(3) 0.065(2) Uani 0.759(9) 1 d D U P A 2
H39D H 0.5745 0.4321 0.4931 0.098 Uiso 0.759(9) 1 calc R U P A 2
H39E H 0.5840 0.4483 0.5512 0.098 Uiso 0.759(9) 1 calc R U P A 2
H39F H 0.4798 0.4726 0.5216 0.098 Uiso 0.759(9) 1 calc R U P A 2
C40A C 0.5722(5) 0.3027(4) 0.5412(4) 0.080(3) Uani 0.759(9) 1 d D U P A 2
H40D H 0.6130 0.2995 0.5104 0.120 Uiso 0.759(9) 1 calc R U P A 2
H40E H 0.5404 0.2546 0.5485 0.120 Uiso 0.759(9) 1 calc R U P A 2
H40F H 0.6194 0.3169 0.5684 0.120 Uiso 0.759(9) 1 calc R U P A 2
P3 P 0.30748(7) 0.62073(5) 0.42783(3) 0.0296(2) Uani 1 1 d . U . . .
O3 O 0.2774(2) 0.55103(15) 0.45072(10) 0.0454(7) Uani 1 1 d D U . . .
C41 C 0.2052(2) 0.68685(17) 0.40888(11) 0.0219(6) Uani 1 1 d . . . . .
H41 H 0.1857 0.6765 0.3737 0.026 Uiso 1 1 calc R U . . .
C42 C 0.1035(2) 0.68482(17) 0.44048(12) 0.0246(7) Uani 1 1 d . . . . .
H42 H 0.1250 0.6954 0.4754 0.029 Uiso 1 1 calc R U . . .
C43 C 0.0313(3) 0.74762(19) 0.42411(15) 0.0327(8) Uani 1 1 d . . . . .
H43A H 0.0079 0.7384 0.3897 0.039 Uiso 1 1 calc R U . . .
H43B H -0.0324 0.7482 0.4455 0.039 Uiso 1 1 calc R U . . .
C44 C 0.0846(3) 0.82274(19) 0.42659(15) 0.0347(8) Uani 1 1 d . . . . .
H44A H 0.1031 0.8340 0.4614 0.042 Uiso 1 1 calc R U . . .
H44B H 0.0345 0.8610 0.4149 0.042 Uiso 1 1 calc R U . . .
C45 C 0.1845(3) 0.82501(18) 0.39492(13) 0.0292(7) Uani 1 1 d . . . . .
H45 H 0.1641 0.8164 0.3596 0.035 Uiso 1 1 calc R U . . .
C46 C 0.2577(3) 0.76309(18) 0.41121(13) 0.0268(7) Uani 1 1 d . . . . .
H46A H 0.2813 0.7726 0.4456 0.032 Uiso 1 1 calc R U . . .
H46B H 0.3214 0.7630 0.3898 0.032 Uiso 1 1 calc R U . . .
C47 C 0.2393(3) 0.8998(2) 0.39859(17) 0.0413(9) Uani 1 1 d . . . . .
H47A H 0.3028 0.8998 0.3777 0.062 Uiso 1 1 calc R U . . .
H47B H 0.2595 0.9091 0.4331 0.062 Uiso 1 1 calc R U . . .
H47C H 0.1908 0.9385 0.3873 0.062 Uiso 1 1 calc R U . . .
C48 C 0.0460(3) 0.60963(19) 0.44080(13) 0.0312(8) Uani 1 1 d . . . . .
H48 H 0.0977 0.5720 0.4530 0.037 Uiso 1 1 calc R U . . .
C49 C 0.0091(4) 0.5852(2) 0.38977(16) 0.0498(11) Uani 1 1 d . . . . .
H49A H -0.0423 0.6208 0.3769 0.075 Uiso 1 1 calc R U . . .
H49B H -0.0241 0.5365 0.3922 0.075 Uiso 1 1 calc R U . . .
H49C H 0.0701 0.5825 0.3674 0.075 Uiso 1 1 calc R U . . .
C50 C -0.0472(3) 0.6099(2) 0.47658(14) 0.0378(9) Uani 1 1 d . . . . .
H50A H -0.1041 0.6408 0.4632 0.057 Uiso 1 1 calc R U . . .
H50B H -0.0243 0.6297 0.5086 0.057 Uiso 1 1 calc R U . . .
H50C H -0.0732 0.5595 0.4810 0.057 Uiso 1 1 calc R U . . .
C51 C 0.3951(3) 0.60968(18) 0.37453(11) 0.0242(7) Uani 1 1 d . . . . .
H51 H 0.4104 0.6597 0.3607 0.029 Uiso 1 1 calc R U . . .
C52 C 0.5017(2) 0.57317(17) 0.38820(11) 0.0224(7) Uani 1 1 d . . . . .
H52 H 0.4850 0.5226 0.4008 0.027 Uiso 1 1 calc R U . . .
C53 C 0.5667(3) 0.5635(2) 0.34064(13) 0.0317(8) Uani 1 1 d . . . . .
H53A H 0.5838 0.6126 0.3269 0.038 Uiso 1 1 calc R U . . .
H53B H 0.6343 0.5386 0.3488 0.038 Uiso 1 1 calc R U . . .
C54 C 0.5090(3) 0.5189(2) 0.30177(13) 0.0319(8) Uani 1 1 d . . . . .
H54A H 0.4972 0.4683 0.3144 0.038 Uiso 1 1 calc R U . . .
H54B H 0.5536 0.5154 0.2717 0.038 Uiso 1 1 calc R U . . .
C55 C 0.4030(3) 0.55324(19) 0.28821(12) 0.0290(7) Uani 1 1 d . . . . .
H55 H 0.4167 0.6025 0.2728 0.035 Uiso 1 1 calc R U . . .
C56 C 0.3370(3) 0.56493(19) 0.33479(12) 0.0287(7) Uani 1 1 d . . . . .
H56A H 0.3175 0.5163 0.3487 0.034 Uiso 1 1 calc R U . . .
H56B H 0.2707 0.5908 0.3258 0.034 Uiso 1 1 calc R U . . .
C57 C 0.3446(3) 0.5060(2) 0.25109(14) 0.0426(10) Uani 1 1 d . . . . .
H57A H 0.2807 0.5319 0.2400 0.064 Uiso 1 1 calc R U . . .
H57B H 0.3245 0.4592 0.2666 0.064 Uiso 1 1 calc R U . . .
H57C H 0.3906 0.4963 0.2226 0.064 Uiso 1 1 calc R U . . .
C58 C 0.5632(3) 0.6130(2) 0.42945(14) 0.0323(8) Uani 1 1 d . . . . .
H58 H 0.5194 0.6097 0.4602 0.039 Uiso 1 1 calc R U . . .
C59 C 0.5813(4) 0.6954(2) 0.41876(17) 0.0528(11) Uani 1 1 d . . . . .
H59A H 0.6199 0.7008 0.3875 0.079 Uiso 1 1 calc R U . . .
H59B H 0.6228 0.7172 0.4457 0.079 Uiso 1 1 calc R U . . .
H59C H 0.5129 0.7205 0.4163 0.079 Uiso 1 1 calc R U . . .
C60 C 0.6686(3) 0.5762(3) 0.44037(15) 0.0453(10) Uani 1 1 d . . . . .
H60A H 0.6587 0.5227 0.4421 0.068 Uiso 1 1 calc R U . . .
H60B H 0.6960 0.5942 0.4721 0.068 Uiso 1 1 calc R U . . .
H60C H 0.7191 0.5879 0.4140 0.068 Uiso 1 1 calc R U . . .

loop_
_atom_site_aniso_label
_atom_site_aniso_U_11
_atom_site_aniso_U_22
_atom_site_aniso_U_33
_atom_site_aniso_U_23
_atom_site_aniso_U_13
_atom_site_aniso_U_12
P1 0.0155(4) 0.0212(4) 0.0294(4) -0.0079(3) -0.0006(3) -0.0006(3)
O1 0.0231(12) 0.0508(16) 0.0340(12) -0.0182(11) 0.0048(9) -0.0052(11)
C1 0.0210(16) 0.0163(14) 0.0221(15) -0.0010(12) -0.0014(12) -0.0023(12)
C2 0.0189(17) 0.0207(15) 0.0326(17) -0.0003(13) -0.0026(13) -0.0041(13)
C3 0.033(2) 0.0312(18) 0.038(2) -0.0036(15) -0.0026(16) -0.0129(15)
C4 0.046(2) 0.035(2) 0.0311(19) -0.0084(15) -0.0060(17) -0.0153(17)
C5 0.046(2) 0.0207(16) 0.0237(16) -0.0011(13) 0.0023(15) -0.0012(15)
C6 0.0252(17) 0.0203(15) 0.0256(16) -0.0035(12) 0.0007(13) -0.0012(13)
C7 0.064(3) 0.034(2) 0.0333(19) -0.0107(16) 0.0122(18) -0.0031(19)
C8 0.0228(18) 0.0369(19) 0.051(2) -0.0177(17) 0.0083(17) -0.0112(16)
C9 0.024(2) 0.069(3) 0.095(4) -0.019(3) 0.009(2) -0.006(2)
C10 0.052(3) 0.074(3) 0.034(2) -0.008(2) 0.013(2) -0.020(2)
C11 0.0143(14) 0.0272(16) 0.0241(15) -0.0024(13) -0.0016(12) -0.0032(13)
C12 0.0207(17) 0.0307(18) 0.042(2) -0.0096(15) -0.0047(14) -0.0036(14)
C13 0.0240(19) 0.0343(19) 0.050(2) -0.0087(17) -0.0040(16) -0.0107(15)
C14 0.0173(17) 0.053(2) 0.040(2) -0.0022(17) -0.0025(16) -0.0068(16)
C15 0.0220(14) 0.0352(15) 0.0385(16) 0.0006(13) -0.0016(12) 0.0017(12)
C16 0.0200(15) 0.0294(17) 0.0288(18) 0.0013(13) 0.0002(12) 0.0001(13)
C17 0.0423(11) 0.0390(10) 0.0944(16) 0.0050(11) -0.0183(12) -0.0009(9)
C18 0.0423(11) 0.0390(10) 0.0944(16) 0.0050(11) -0.0183(12) -0.0009(9)
C19 0.0423(11) 0.0390(10) 0.0944(16) 0.0050(11) -0.0183(12) -0.0009(9)
C20 0.0423(11) 0.0390(10) 0.0944(16) 0.0050(11) -0.0183(12) -0.0009(9)
P2 0.0390(5) 0.0189(4) 0.0262(4) 0.0035(3) 0.0116(4) 0.0052(4)
O2 0.0581(18) 0.0529(17) 0.0420(14) 0.0160(12) 0.0119(13) 0.0218(15)
C21 0.0264(17) 0.0193(14) 0.0176(15) 0.0021(12) 0.0001(13) 0.0025(12)
C22 0.0223(16) 0.0251(16) 0.0182(15) 0.0021(12) 0.0004(12) 0.0008(13)
C23 0.0218(17) 0.0263(17) 0.0290(17) 0.0023(13) 0.0051(13) 0.0030(13)
C24 0.0266(18) 0.0218(16) 0.0326(17) -0.0039(13) 0.0050(14) 0.0029(14)
C25 0.0221(16) 0.0223(16) 0.0271(16) 0.0010(12) -0.0003(13) 0.0010(13)
C26 0.0210(16) 0.0251(16) 0.0219(15) -0.0003(12) 0.0000(13) 0.0007(13)
C27 0.0284(19) 0.0273(17) 0.042(2) -0.0050(15) 0.0064(16) -0.0016(15)
C28 0.0309(18) 0.0234(16) 0.0309(17) 0.0041(13) 0.0008(15) -0.0050(15)
C29 0.037(2) 0.037(2) 0.049(2) -0.0002(17) 0.0135(18) -0.0089(17)
C30 0.039(2) 0.047(2) 0.044(2) 0.0055(18) -0.0075(18) -0.0217(19)
C31 0.052(5) 0.036(4) 0.036(4) 0.002(3) 0.011(3) 0.004(3)
C32 0.052(4) 0.036(4) 0.037(4) 0.002(3) 0.011(3) 0.004(3)
C33 0.052(5) 0.036(4) 0.036(4) 0.002(3) 0.011(3) 0.004(3)
C34 0.052(5) 0.036(4) 0.036(4) 0.002(3) 0.011(3) 0.004(3)
C35 0.052(5) 0.036(4) 0.036(4) 0.002(3) 0.011(3) 0.004(3)
C36 0.052(5) 0.036(4) 0.036(4) 0.002(3) 0.011(3) 0.004(3)
C37 0.055(5) 0.041(5) 0.038(4) 0.002(3) 0.009(4) 0.002(4)
C38 0.052(5) 0.037(4) 0.038(4) 0.002(3) 0.011(3) 0.004(3)
C39 0.054(5) 0.038(4) 0.040(5) 0.002(4) 0.010(4) 0.004(4)
C40 0.053(5) 0.038(5) 0.040(4) 0.004(4) 0.011(4) 0.004(4)
C31A 0.040(2) 0.013(2) 0.027(2) -0.0009(16) 0.0173(16) 0.0054(17)
C32A 0.044(2) 0.023(2) 0.051(3) 0.0057(18) 0.0241(18) 0.0140(19)
C33A 0.066(3) 0.038(3) 0.056(3) -0.004(2) 0.033(2) 0.004(2)
C34A 0.076(3) 0.039(3) 0.050(3) -0.005(2) 0.033(2) -0.005(2)
C35A 0.070(3) 0.030(2) 0.030(2) -0.0091(17) 0.0213(19) -0.014(2)
C36A 0.051(3) 0.028(3) 0.0276(19) -0.0027(16) 0.0124(17) -0.002(2)
C37A 0.084(4) 0.070(4) 0.033(2) -0.006(2) 0.015(2) -0.026(3)
C38A 0.050(3) 0.051(3) 0.058(3) 0.004(2) 0.015(2) 0.011(2)
C39A 0.060(4) 0.051(3) 0.084(5) 0.003(3) 0.009(4) 0.007(3)
C40A 0.045(3) 0.050(4) 0.146(8) 0.023(4) 0.015(4) 0.008(3)
P3 0.0322(5) 0.0336(5) 0.0228(4) 0.0079(4) 0.0072(4) 0.0160(4)
O3 0.0544(17) 0.0423(13) 0.0395(14) 0.0124(11) 0.0145(13) 0.0153(12)
C41 0.0244(17) 0.0223(16) 0.0190(14) 0.0030(12) 0.0021(12) 0.0056(13)
C42 0.0224(16) 0.0289(17) 0.0224(15) -0.0013(13) 0.0029(13) 0.0036(14)
C43 0.0221(18) 0.0289(18) 0.047(2) 0.0056(15) 0.0023(15) 0.0021(14)
C44 0.0245(18) 0.0251(18) 0.055(2) -0.0023(16) 0.0047(17) 0.0052(14)
C45 0.0234(17) 0.0235(17) 0.0408(19) 0.0037(14) 0.0013(15) 0.0027(14)
C46 0.0186(16) 0.0303(18) 0.0316(17) -0.0002(14) 0.0048(13) 0.0018(14)
C47 0.032(2) 0.0274(19) 0.065(3) -0.0014(17) 0.0052(19) -0.0018(16)
C48 0.0308(18) 0.0270(18) 0.0358(19) 0.0046(15) 0.0011(15) 0.0007(15)
C49 0.059(3) 0.040(2) 0.051(2) -0.0075(19) 0.005(2) -0.018(2)
C50 0.0303(19) 0.044(2) 0.039(2) 0.0129(17) 0.0000(16) -0.0060(17)
C51 0.0271(17) 0.0238(16) 0.0217(15) 0.0052(12) 0.0066(13) 0.0066(14)
C52 0.0215(16) 0.0212(16) 0.0245(16) 0.0001(12) 0.0051(13) 0.0030(13)
C53 0.0244(18) 0.0356(19) 0.0352(19) -0.0037(15) 0.0088(15) 0.0030(15)
C54 0.031(2) 0.0330(19) 0.0312(18) -0.0039(15) 0.0048(15) 0.0098(16)
C55 0.0337(19) 0.0267(17) 0.0264(17) 0.0029(14) -0.0006(14) 0.0104(15)
C56 0.0271(18) 0.0326(18) 0.0266(17) 0.0038(14) -0.0020(14) 0.0104(15)
C57 0.044(2) 0.051(2) 0.032(2) -0.0068(17) -0.0078(17) 0.0117(19)
C58 0.0265(18) 0.0340(19) 0.0365(19) -0.0032(15) 0.0020(15) -0.0038(15)
C59 0.058(3) 0.042(2) 0.059(3) -0.013(2) 0.004(2) -0.021(2)
C60 0.0259(19) 0.067(3) 0.043(2) -0.016(2) -0.0060(17) 0.0008(19)

loop_
_atom_type_symbol
_atom_type_description
_atom_type_scat_dispersion_real
_atom_type_scat_dispersion_imag
_atom_type_scat_source
C C 0.0033 0.0016 ' International Tables Vol C Tables 4.2.6.8 and 6.1.1.4'
H H 0.0000 0.0000 ' International Tables Vol C Tables 4.2.6.8 and 6.1.1.4'
O O 0.0106 0.0060 ' International Tables Vol C Tables 4.2.6.8 and 6.1.1.4'
P P 0.1023 0.0942 ' International Tables Vol C Tables 4.2.6.8 and 6.1.1.4'

loop_
_geom_angle_atom_site_label_1
_geom_angle_atom_site_label_2
_geom_angle_atom_site_label_3
_geom_angle
O1 P1 C11 110.84(14)
O1 P1 C1 115.02(14)
C11 P1 C1 109.70(14)
O1 P1 H1P 114.6(17)
C11 P1 H1P 105.7(17)
C1 P1 H1P 100.1(16)
C6 C1 C2 110.5(3)
C6 C1 P1 110.9(2)
C2 C1 P1 109.7(2)
C6 C1 H1 108.5
C2 C1 H1 108.5
P1 C1 H1 108.5
C3 C2 C8 111.7(3)
C3 C2 C1 110.0(3)
C8 C2 C1 114.5(3)
C3 C2 H2 106.7
C8 C2 H2 106.7
C1 C2 H2 106.7
C4 C3 C2 111.8(3)
C4 C3 H3A 109.3
C2 C3 H3A 109.3
C4 C3 H3B 109.3
C2 C3 H3B 109.3
H3A C3 H3B 107.9
C5 C4 C3 111.3(3)
C5 C4 H4A 109.4
C3 C4 H4A 109.4
C5 C4 H4B 109.4
C3 C4 H4B 109.4
H4A C4 H4B 108.0
C4 C5 C7 111.0(3)
C4 C5 C6 109.9(3)
C7 C5 C6 111.6(3)
C4 C5 H5 108.0
C7 C5 H5 108.0
C6 C5 H5 108.0
C5 C6 C1 113.1(3)
C5 C6 H6A 109.0
C1 C6 H6A 109.0
C5 C6 H6B 109.0
C1 C6 H6B 109.0
H6A C6 H6B 107.8
C5 C7 H7A 109.5
C5 C7 H7B 109.5
H7A C7 H7B 109.5
C5 C7 H7C 109.5
H7A C7 H7C 109.5
H7B C7 H7C 109.5
C10 C8 C9 110.6(4)
C10 C8 C2 113.5(3)
C9 C8 C2 110.9(4)
C10 C8 H8 107.1
C9 C8 H8 107.1
C2 C8 H8 107.1
C8 C9 H9A 109.5
C8 C9 H9B 109.5
H9A C9 H9B 109.5
C8 C9 H9C 109.5
H9A C9 H9C 109.5
H9B C9 H9C 109.5
C8 C10 H10A 109.5
C8 C10 H10B 109.5
H10A C10 H10B 109.5
C8 C10 H10C 109.5
H10A C10 H10C 109.5
H10B C10 H10C 109.5
C16 C11 C12 110.1(3)
C16 C11 P1 108.1(2)
C12 C11 P1 111.5(2)
C16 C11 H11 109.0
C12 C11 H11 109.0
P1 C11 H11 109.0
C18 C12 C13 113.1(3)
C18 C12 C11 114.6(3)
C13 C12 C11 108.7(3)
C18 C12 H12 106.6
C13 C12 H12 106.6
C11 C12 H12 106.6
C14 C13 C12 111.6(3)
C14 C13 H13A 109.3
C12 C13 H13A 109.3
C14 C13 H13B 109.3
C12 C13 H13B 109.3
H13A C13 H13B 108.0
C13 C14 C15 112.4(3)
C13 C14 H14A 109.1
C15 C14 H14A 109.1
C13 C14 H14B 109.1
C15 C14 H14B 109.1
H14A C14 H14B 107.9
C17 C15 C16 110.1(3)
C17 C15 C14 112.3(3)
C16 C15 C14 109.6(3)
C17 C15 H15 108.2
C16 C15 H15 108.2
C14 C15 H15 108.2
C15 C16 C11 113.2(3)
C15 C16 H16A 108.9
C11 C16 H16A 108.9
C15 C16 H16B 108.9
C11 C16 H16B 108.9
H16A C16 H16B 107.7
C15 C17 H17A 109.5
C15 C17 H17B 109.5
H17A C17 H17B 109.5
C15 C17 H17C 109.5
H17A C17 H17C 109.5
H17B C17 H17C 109.5
C19 C18 C12 113.9(4)
C19 C18 C20 112.4(4)
C12 C18 C20 110.3(4)
C19 C18 H18 106.6
C12 C18 H18 106.6
C20 C18 H18 106.6
C18 C19 H19A 109.5
C18 C19 H19B 109.5
H19A C19 H19B 109.5
C18 C19 H19C 109.5
H19A C19 H19C 109.5
H19B C19 H19C 109.5
C18 C20 H20A 109.5
C18 C20 H20B 109.5
H20A C20 H20B 109.5
C18 C20 H20C 109.5
H20A C20 H20C 109.5
H20B C20 H20C 109.5
O2 P2 C21 112.31(15)
O2 P2 C31 112.5(4)
C21 P2 C31 111.0(5)
O2 P2 C31A 120.45(19)
C21 P2 C31A 105.41(17)
O2 P2 H2P 87.2(16)
C21 P2 H2P 121.1(16)
C31 P2 H2P 110.8(16)
C31A P2 H2P 110.7(16)
C26 C21 C22 110.7(2)
C26 C21 P2 107.5(2)
C22 C21 P2 112.3(2)
C26 C21 H21 108.8
C22 C21 H21 108.8
P2 C21 H21 108.8
C23 C22 C28 112.4(3)
C23 C22 C21 109.5(2)
C28 C22 C21 114.4(3)
C23 C22 H22 106.7
C28 C22 H22 106.7
C21 C22 H22 106.7
C24 C23 C22 112.7(3)
C24 C23 H23A 109.0
C22 C23 H23A 109.0
C24 C23 H23B 109.0
C22 C23 H23B 109.0
H23A C23 H23B 107.8
C23 C24 C25 111.6(3)
C23 C24 H24A 109.3
C25 C24 H24A 109.3
C23 C24 H24B 109.3
C25 C24 H24B 109.3
H24A C24 H24B 108.0
C26 C25 C27 109.9(3)
C26 C25 C24 109.2(3)
C27 C25 C24 112.9(3)
C26 C25 H25 108.2
C27 C25 H25 108.2
C24 C25 H25 108.2
C25 C26 C21 113.3(3)
C25 C26 H26A 108.9
C21 C26 H26A 108.9
C25 C26 H26B 108.9
C21 C26 H26B 108.9
H26A C26 H26B 107.7
C25 C27 H27A 109.5
C25 C27 H27B 109.5
H27A C27 H27B 109.5
C25 C27 H27C 109.5
H27A C27 H27C 109.5
H27B C27 H27C 109.5
C30 C28 C29 110.1(3)
C30 C28 C22 113.9(3)
C29 C28 C22 111.9(3)
C30 C28 H28 106.9
C29 C28 H28 106.9
C22 C28 H28 106.9
C28 C29 H29A 109.5
C28 C29 H29B 109.5
H29A C29 H29B 109.5
C28 C29 H29C 109.5
H29A C29 H29C 109.5
H29B C29 H29C 109.5
C28 C30 H30A 109.5
C28 C30 H30B 109.5
H30A C30 H30B 109.5
C28 C30 H30C 109.5
H30A C30 H30C 109.5
H30B C30 H30C 109.5
C36 C31 C32 114.5(4)
C36 C31 P2 107.2(6)
C32 C31 P2 116.0(7)
C36 C31 H31 106.1
C32 C31 H31 106.1
P2 C31 H31 106.1
C38 C32 C31 112.1(4)
C38 C32 C33 112.9(5)
C31 C32 C33 110.3(4)
C38 C32 H32 107.0
C31 C32 H32 107.0
C33 C32 H32 107.0
C34 C33 C32 114.0(5)
C34 C33 H33A 108.7
C32 C33 H33A 108.7
C34 C33 H33B 108.7
C32 C33 H33B 108.7
H33A C33 H33B 107.6
C33 C34 C35 111.7(4)
C33 C34 H34A 109.3
C35 C34 H34A 109.3
C33 C34 H34B 109.3
C35 C34 H34B 109.3
H34A C34 H34B 107.9
C34 C35 C37 113.6(5)
C34 C35 C36 108.1(5)
C37 C35 C36 111.8(5)
C34 C35 H35 107.7
C37 C35 H35 107.7
C36 C35 H35 107.7
C35 C36 C31 112.8(4)
C35 C36 H36A 109.0
C31 C36 H36A 109.0
C35 C36 H36B 109.0
C31 C36 H36B 109.0
H36A C36 H36B 107.8
C35 C37 H37A 109.5
C35 C37 H37B 109.5
H37A C37 H37B 109.5
C35 C37 H37C 109.5
H37A C37 H37C 109.5
H37B C37 H37C 109.5
C32 C38 C39 114.2(5)
C32 C38 C40 111.4(6)
C39 C38 C40 109.0(5)
C32 C38 H38 107.3
C39 C38 H38 107.3
C40 C38 H38 107.3
C38 C39 H39A 109.5
C38 C39 H39B 109.5
H39A C39 H39B 109.5
C38 C39 H39C 109.5
H39A C39 H39C 109.5
H39B C39 H39C 109.5
C38 C40 H40A 109.5
C38 C40 H40B 109.5
H40A C40 H40B 109.5
C38 C40 H40C 109.5
H40A C40 H40C 109.5
H40B C40 H40C 109.5
C36A C31A C32A 114.7(4)
C36A C31A P2 106.4(3)
C32A C31A P2 112.4(3)
C36A C31A H31B 107.7
C32A C31A H31B 107.7
P2 C31A H31B 107.7
C38A C32A C31A 111.9(4)
C38A C32A C33A 112.8(5)
C31A C32A C33A 110.6(4)
C38A C32A H32B 107.1
C31A C32A H32B 107.1
C33A C32A H32B 107.1
C34A C33A C32A 114.3(5)
C34A C33A H33C 108.7
C32A C33A H33C 108.7
C34A C33A H33D 108.7
C32A C33A H33D 108.7
H33C C33A H33D 107.6
C33A C34A C35A 111.6(4)
C33A C34A H34C 109.3
C35A C34A H34C 109.3
C33A C34A H34D 109.3
C35A C34A H34D 109.3
H34C C34A H34D 108.0
C34A C35A C37A 113.6(5)
C34A C35A C36A 107.9(4)
C37A C35A C36A 111.8(5)
C34A C35A H35B 107.7
C37A C35A H35B 107.7
C36A C35A H35B 107.7
C35A C36A C31A 112.7(4)
C35A C36A H36C 109.0
C31A C36A H36C 109.0
C35A C36A H36D 109.0
C31A C36A H36D 109.0
H36C C36A H36D 107.8
C35A C37A H37D 109.5
C35A C37A H37E 109.5
H37D C37A H37E 109.5
C35A C37A H37F 109.5
H37D C37A H37F 109.5
H37E C37A H37F 109.5
C32A C38A C39A 114.1(5)
C32A C38A C40A 111.5(6)
C39A C38A C40A 109.0(5)
C32A C38A H38B 107.3
C39A C38A H38B 107.3
C40A C38A H38B 107.3
C38A C39A H39D 109.5
C38A C39A H39E 109.5
H39D C39A H39E 109.5
C38A C39A H39F 109.5
H39D C39A H39F 109.5
H39E C39A H39F 109.5
C38A C40A H40D 109.5
C38A C40A H40E 109.5
H40D C40A H40E 109.5
C38A C40A H40F 109.5
H40D C40A H40F 109.5
H40E C40A H40F 109.5
O3 P3 C51 113.38(15)
O3 P3 C41 120.15(16)
C51 P3 C41 106.15(14)
O3 P3 H3P 90.7(14)
C51 P3 H3P 115.8(18)
C41 P3 H3P 110.5(18)
C46 C41 C42 111.0(2)
C46 C41 P3 105.9(2)
C42 C41 P3 114.6(2)
C46 C41 H41 108.4
C42 C41 H41 108.4
P3 C41 H41 108.4
C43 C42 C41 108.6(3)
C43 C42 C48 112.3(3)
C41 C42 C48 114.5(3)
C43 C42 H42 107.0
C41 C42 H42 107.0
C48 C42 H42 107.0
C44 C43 C42 113.1(3)
C44 C43 H43A 109.0
C42 C43 H43A 109.0
C44 C43 H43B 109.0
C42 C43 H43B 109.0
H43A C43 H43B 107.8
C43 C44 C45 111.4(3)
C43 C44 H44A 109.3
C45 C44 H44A 109.3
C43 C44 H44B 109.3
C45 C44 H44B 109.3
H44A C44 H44B 108.0
C46 C45 C44 108.7(3)
C46 C45 C47 111.2(3)
C44 C45 C47 111.3(3)
C46 C45 H45 108.5
C44 C45 H45 108.5
C47 C45 H45 108.5
C45 C46 C41 113.0(3)
C45 C46 H46A 109.0
C41 C46 H46A 109.0
C45 C46 H46B 109.0
C41 C46 H46B 109.0
H46A C46 H46B 107.8
C45 C47 H47A 109.5
C45 C47 H47B 109.5
H47A C47 H47B 109.5
C45 C47 H47C 109.5
H47A C47 H47C 109.5
H47B C47 H47C 109.5
C49 C48 C50 109.8(3)
C49 C48 C42 113.4(3)
C50 C48 C42 111.3(3)
C49 C48 H48 107.4
C50 C48 H48 107.4
C42 C48 H48 107.4
C48 C49 H49A 109.5
C48 C49 H49B 109.5
H49A C49 H49B 109.5
C48 C49 H49C 109.5
H49A C49 H49C 109.5
H49B C49 H49C 109.5
C48 C50 H50A 109.5
C48 C50 H50B 109.5
H50A C50 H50B 109.5
C48 C50 H50C 109.5
H50A C50 H50C 109.5
H50B C50 H50C 109.5
C56 C51 C52 110.9(3)
C56 C51 P3 108.6(2)
C52 C51 P3 112.7(2)
C56 C51 H51 108.1
C52 C51 H51 108.1
P3 C51 H51 108.1
C53 C52 C58 113.0(3)
C53 C52 C51 108.4(3)
C58 C52 C51 114.3(3)
C53 C52 H52 106.9
C58 C52 H52 106.9
C51 C52 H52 106.9
C54 C53 C52 112.7(3)
C54 C53 H53A 109.1
C52 C53 H53A 109.1
C54 C53 H53B 109.1
C52 C53 H53B 109.1
H53A C53 H53B 107.8
C53 C54 C55 111.9(3)
C53 C54 H54A 109.2
C55 C54 H54A 109.2
C53 C54 H54B 109.2
C55 C54 H54B 109.2
H54A C54 H54B 107.9
C57 C55 C54 111.0(3)
C57 C55 C56 111.0(3)
C54 C55 C56 109.9(3)
C57 C55 H55 108.3
C54 C55 H55 108.3
C56 C55 H55 108.3
C55 C56 C51 112.9(3)
C55 C56 H56A 109.0
C51 C56 H56A 109.0
C55 C56 H56B 109.0
C51 C56 H56B 109.0
H56A C56 H56B 107.8
C55 C57 H57A 109.5
C55 C57 H57B 109.5
H57A C57 H57B 109.5
C55 C57 H57C 109.5
H57A C57 H57C 109.5
H57B C57 H57C 109.5
C60 C58 C52 112.1(3)
C60 C58 C59 109.4(3)
C52 C58 C59 113.3(3)
C60 C58 H58 107.2
C52 C58 H58 107.2
C59 C58 H58 107.2
C58 C59 H59A 109.5
C58 C59 H59B 109.5
H59A C59 H59B 109.5
C58 C59 H59C 109.5
H59A C59 H59C 109.5
H59B C59 H59C 109.5
C58 C60 H60A 109.5
C58 C60 H60B 109.5
H60A C60 H60B 109.5
C58 C60 H60C 109.5
H60A C60 H60C 109.5
H60B C60 H60C 109.5

loop_
_geom_bond_atom_site_label_1
_geom_bond_atom_site_label_2
_geom_bond_distance
P1 O1 1.484(2)
P1 C11 1.822(3)
P1 C1 1.832(3)
P1 H1P 1.28(4)
C1 C6 1.541(4)
C1 C2 1.554(4)
C1 H1 1.0000
C2 C3 1.529(4)
C2 C8 1.541(5)
C2 H2 1.0000
C3 C4 1.515(5)
C3 H3A 0.9900
C3 H3B 0.9900
C4 C5 1.515(5)
C4 H4A 0.9900
C4 H4B 0.9900
C5 C7 1.519(5)
C5 C6 1.527(4)
C5 H5 1.0000
C6 H6A 0.9900
C6 H6B 0.9900
C7 H7A 0.9800
C7 H7B 0.9800
C7 H7C 0.9800
C8 C10 1.519(6)
C8 C9 1.531(6)
C8 H8 1.0000
C9 H9A 0.9800
C9 H9B 0.9800
C9 H9C 0.9800
C10 H10A 0.9800
C10 H10B 0.9800
C10 H10C 0.9800
C11 C16 1.530(4)
C11 C12 1.548(4)
C11 H11 1.0000
C12 C18 1.531(6)
C12 C13 1.534(5)
C12 H12 1.0000
C13 C14 1.512(5)
C13 H13A 0.9900
C13 H13B 0.9900
C14 C15 1.529(5)
C14 H14A 0.9900
C14 H14B 0.9900
C15 C17 1.517(5)
C15 C16 1.523(5)
C15 H15 1.0000
C16 H16A 0.9900
C16 H16B 0.9900
C17 H17A 0.9800
C17 H17B 0.9800
C17 H17C 0.9800
C18 C19 1.508(7)
C18 C20 1.547(6)
C18 H18 1.0000
C19 H19A 0.9800
C19 H19B 0.9800
C19 H19C 0.9800
C20 H20A 0.9800
C20 H20B 0.9800
C20 H20C 0.9800
P2 O2 1.468(3)
P2 C21 1.817(3)
P2 C31 1.837(10)
P2 C31A 1.842(4)
P2 H2P 1.34(4)
C21 C26 1.530(4)
C21 C22 1.547(4)
C21 H21 1.0000
C22 C23 1.538(4)
C22 C28 1.546(5)
C22 H22 1.0000
C23 C24 1.525(5)
C23 H23A 0.9900
C23 H23B 0.9900
C24 C25 1.527(4)
C24 H24A 0.9900
C24 H24B 0.9900
C25 C26 1.514(4)
C25 C27 1.515(5)
C25 H25 1.0000
C26 H26A 0.9900
C26 H26B 0.9900
C27 H27A 0.9800
C27 H27B 0.9800
C27 H27C 0.9800
C28 C30 1.520(5)
C28 C29 1.525(5)
C28 H28 1.0000
C29 H29A 0.9800
C29 H29B 0.9800
C29 H29C 0.9800
C30 H30A 0.9800
C30 H30B 0.9800
C30 H30C 0.9800
C31 C36 1.534(6)
C31 C32 1.538(6)
C31 H31 1.0000
C32 C38 1.525(8)
C32 C33 1.538(6)
C32 H32 1.0000
C33 C34 1.510(10)
C33 H33A 0.9900
C33 H33B 0.9900
C34 C35 1.513(9)
C34 H34A 0.9900
C34 H34B 0.9900
C35 C37 1.518(8)
C35 C36 1.518(6)
C35 H35 1.0000
C36 H36A 0.9900
C36 H36B 0.9900
C37 H37A 0.9800
C37 H37B 0.9800
C37 H37C 0.9800
C38 C39 1.526(8)
C38 C40 1.530(7)
C38 H38 1.0000
C39 H39A 0.9800
C39 H39B 0.9800
C39 H39C 0.9800
C40 H40A 0.9800
C40 H40B 0.9800
C40 H40C 0.9800
C31A C36A 1.534(6)
C31A C32A 1.538(6)
C31A H31B 1.0000
C32A C38A 1.526(8)
C32A C33A 1.538(6)
C32A H32B 1.0000
C33A C34A 1.509(10)
C33A H33C 0.9900
C33A H33D 0.9900
C34A C35A 1.513(9)
C34A H34C 0.9900
C34A H34D 0.9900
C35A C37A 1.518(8)
C35A C36A 1.518(5)
C35A H35B 1.0000
C36A H36C 0.9900
C36A H36D 0.9900
C37A H37D 0.9800
C37A H37E 0.9800
C37A H37F 0.9800
C38A C39A 1.526(8)
C38A C40A 1.529(7)
C38A H38B 1.0000
C39A H39D 0.9800
C39A H39E 0.9800
C39A H39F 0.9800
C40A H40D 0.9800
C40A H40E 0.9800
C40A H40F 0.9800
P3 O3 1.457(3)
P3 C51 1.827(3)
P3 C41 1.835(3)
P3 H3P 1.38(4)
C41 C46 1.535(4)
C41 C42 1.542(4)
C41 H41 1.0000
C42 C43 1.525(5)
C42 C48 1.545(5)
C42 H42 1.0000
C43 C44 1.521(5)
C43 H43A 0.9900
C43 H43B 0.9900
C44 C45 1.524(5)
C44 H44A 0.9900
C44 H44B 0.9900
C45 C46 1.520(5)
C45 C47 1.526(5)
C45 H45 1.0000
C46 H46A 0.9900
C46 H46B 0.9900
C47 H47A 0.9800
C47 H47B 0.9800
C47 H47C 0.9800
C48 C49 1.521(5)
C48 C50 1.523(5)
C48 H48 1.0000
C49 H49A 0.9800
C49 H49B 0.9800
C49 H49C 0.9800
C50 H50A 0.9800
C50 H50B 0.9800
C50 H50C 0.9800
C51 C56 1.533(5)
C51 C52 1.544(4)
C51 H51 1.0000
C52 C53 1.534(4)
C52 C58 1.538(5)
C52 H52 1.0000
C53 C54 1.512(5)
C53 H53A 0.9900
C53 H53B 0.9900
C54 C55 1.521(5)
C54 H54A 0.9900
C54 H54B 0.9900
C55 C57 1.511(5)
C55 C56 1.524(5)
C55 H55 1.0000
C56 H56A 0.9900
C56 H56B 0.9900
C57 H57A 0.9800
C57 H57B 0.9800
C57 H57C 0.9800
C58 C60 1.518(5)
C58 C59 1.539(6)
C58 H58 1.0000
C59 H59A 0.9800
C59 H59B 0.9800
C59 H59C 0.9800
C60 H60A 0.9800
C60 H60B 0.9800
C60 H60C 0.9800

loop_
_geom_torsion_atom_site_label_1
_geom_torsion_atom_site_label_2
_geom_torsion_atom_site_label_3
_geom_torsion_atom_site_label_4
_geom_torsion
O1 P1 C1 C6 -164.7(2)
C11 P1 C1 C6 -38.9(3)
O1 P1 C1 C2 72.9(2)
C11 P1 C1 C2 -161.3(2)
C6 C1 C2 C3 53.3(3)
P1 C1 C2 C3 175.9(2)
C6 C1 C2 C8 180.0(3)
P1 C1 C2 C8 -57.4(3)
C8 C2 C3 C4 175.1(3)
C1 C2 C3 C4 -56.7(4)
C2 C3 C4 C5 59.0(4)
C3 C4 C5 C7 179.3(3)
C3 C4 C5 C6 -56.7(4)
C4 C5 C6 C1 55.0(4)
C7 C5 C6 C1 178.6(3)
C2 C1 C6 C5 -53.7(3)
P1 C1 C6 C5 -175.7(2)
C3 C2 C8 C10 59.3(4)
C1 C2 C8 C10 -66.5(4)
C3 C2 C8 C9 -66.0(4)
C1 C2 C8 C9 168.2(3)
O1 P1 C11 C16 66.5(2)
C1 P1 C11 C16 -61.6(2)
O1 P1 C11 C12 -54.6(3)
C1 P1 C11 C12 177.3(2)
C16 C11 C12 C18 -175.4(3)
P1 C11 C12 C18 -55.4(4)
C16 C11 C12 C13 57.0(4)
P1 C11 C12 C13 176.9(2)
C18 C12 C13 C14 173.4(3)
C11 C12 C13 C14 -58.1(4)
C12 C13 C14 C15 57.5(4)
C13 C14 C15 C17 -176.5(3)
C13 C14 C15 C16 -53.7(4)
C17 C15 C16 C11 178.2(3)
C14 C15 C16 C11 54.0(4)
C12 C11 C16 C15 -56.9(4)
P1 C11 C16 C15 -178.9(2)
C13 C12 C18 C19 64.4(5)
C11 C12 C18 C19 -60.9(5)
C13 C12 C18 C20 -63.0(5)
C11 C12 C18 C20 171.6(4)
O2 P2 C21 C26 68.3(2)
C31 P2 C21 C26 -58.6(4)
C31A P2 C21 C26 -64.6(3)
O2 P2 C21 C22 -53.6(3)
C31 P2 C21 C22 179.5(4)
C31A P2 C21 C22 173.5(2)
C26 C21 C22 C23 53.6(3)
P2 C21 C22 C23 173.6(2)
C26 C21 C22 C28 -179.2(3)
P2 C21 C22 C28 -59.1(3)
C28 C22 C23 C24 177.2(3)
C21 C22 C23 C24 -54.5(3)
C22 C23 C24 C25 56.4(4)
C23 C24 C25 C26 -55.6(3)
C23 C24 C25 C27 -178.2(3)
C27 C25 C26 C21 -178.7(3)
C24 C25 C26 C21 56.9(3)
C22 C21 C26 C25 -56.9(3)
P2 C21 C26 C25 -179.8(2)
C23 C22 C28 C30 70.4(4)
C21 C22 C28 C30 -55.3(4)
C23 C22 C28 C29 -55.1(4)
C21 C22 C28 C29 179.1(3)
O2 P2 C31 C36 141.2(5)
C21 P2 C31 C36 -92.0(5)
O2 P2 C31 C32 11.9(9)
C21 P2 C31 C32 138.7(6)
C36 C31 C32 C38 171.3(6)
P2 C31 C32 C38 -63.0(9)
C36 C31 C32 C33 44.5(7)
P2 C31 C32 C33 170.2(9)
C38 C32 C33 C34 -174.1(6)
C31 C32 C33 C34 -47.7(7)
C32 C33 C34 C35 57.4(7)
C33 C34 C35 C37 175.4(6)
C33 C34 C35 C36 -60.0(6)
C34 C35 C36 C31 57.0(7)
C37 C35 C36 C31 -177.3(6)
C32 C31 C36 C35 -51.3(7)
P2 C31 C36 C35 178.6(10)
C31 C32 C38 C39 -70.4(10)
C33 C32 C38 C39 55.0(10)
C31 C32 C38 C40 165.5(9)
C33 C32 C38 C40 -69.1(9)
O2 P2 C31A C36A 151.6(3)
C21 P2 C31A C36A -80.2(3)
O2 P2 C31A C32A 25.3(4)
C21 P2 C31A C32A 153.5(3)
C36A C31A C32A C38A 170.0(4)
P2 C31A C32A C38A -68.4(4)
C36A C31A C32A C33A 43.3(5)
P2 C31A C32A C33A 165.0(4)
C38A C32A C33A C34A -172.6(4)
C31A C32A C33A C34A -46.4(6)
C32A C33A C34A C35A 57.0(5)
C33A C34A C35A C37A 174.9(4)
C33A C34A C35A C36A -60.5(5)
C34A C35A C36A C31A 57.6(5)
C37A C35A C36A C31A -176.7(5)
C32A C31A C36A C35A -51.0(5)
P2 C31A C36A C35A -175.9(3)
C31A C32A C38A C39A -66.3(5)
C33A C32A C38A C39A 59.2(6)
C31A C32A C38A C40A 169.7(5)
C33A C32A C38A C40A -64.9(6)
O3 P3 C41 C46 152.7(2)
C51 P3 C41 C46 -77.1(2)
O3 P3 C41 C42 30.0(3)
C51 P3 C41 C42 160.3(2)
C46 C41 C42 C43 54.2(3)
P3 C41 C42 C43 174.1(2)
C46 C41 C42 C48 -179.3(3)
P3 C41 C42 C48 -59.4(3)
C41 C42 C43 C44 -55.8(4)
C48 C42 C43 C44 176.5(3)
C42 C43 C44 C45 57.9(4)
C43 C44 C45 C46 -55.6(4)
C43 C44 C45 C47 -178.5(3)
C44 C45 C46 C41 56.2(4)
C47 C45 C46 C41 179.1(3)
C42 C41 C46 C45 -56.9(4)
P3 C41 C46 C45 178.2(2)
C43 C42 C48 C49 63.5(4)
C41 C42 C48 C49 -61.1(4)
C43 C42 C48 C50 -60.9(4)
C41 C42 C48 C50 174.5(3)
O3 P3 C51 C56 61.6(3)
C41 P3 C51 C56 -72.4(2)
O3 P3 C51 C52 -61.8(3)
C41 P3 C51 C52 164.2(2)
C56 C51 C52 C53 55.4(3)
P3 C51 C52 C53 177.5(2)
C56 C51 C52 C58 -177.6(3)
P3 C51 C52 C58 -55.5(3)
C58 C52 C53 C54 175.3(3)
C51 C52 C53 C54 -56.9(4)
C52 C53 C54 C55 57.6(4)
C53 C54 C55 C57 -177.4(3)
C53 C54 C55 C56 -54.2(4)
C57 C55 C56 C51 177.4(3)
C54 C55 C56 C51 54.3(4)
C52 C51 C56 C55 -56.2(3)
P3 C51 C56 C55 179.3(2)
C53 C52 C58 C60 -53.8(4)
C51 C52 C58 C60 -178.3(3)
C53 C52 C58 C59 70.7(4)
C51 C52 C58 C59 -53.8(4)
